data_7040372
loop_
_publ_author_name
'Mandal, Dipendu'
'Man, Wing Y.'
'Rosair, Georgina M.'
'Welch, Alan J.'

_publ_section_title
;
 Steric versus electronic factors in metallacarborane isomerisation:
 nickelacarboranes with 3,1,2-, 4,1,2- and 2,1,8-NiC2B9 architectures and
 pendant carborane groups, derived from 1,1'-bis(o-carborane).
;
_journal_issue 38
_journal_name_full 'Dalton transactions (Cambridge, England : 2003)'
_journal_page_first 15013
_journal_page_last 15025
_journal_paper_doi 10.1039/c6dt02855a
_journal_volume 45
_journal_year 2016
_chemical_formula_moiety 'C30 H45 B19 Ni P2, 0.5(C H2 Cl2), C0.25 H0.99 Cl0.99, 0.25(C1)'
_chemical_formula_sum 'C31 H47 B19 Cl2 Ni P2'
_chemical_formula_weight 816.62
_space_group_crystal_system triclinic
_space_group_IT_number 2
_space_group_name_Hall '-P 1'
_space_group_name_H-M_alt 'P -1'
_symmetry_space_group_name_Hall '-P 1'
_symmetry_space_group_name_H-M 'P -1'
_atom_sites_solution_hydrogens mixed
_atom_sites_solution_primary direct
_audit_creation_date 2015-07-17
_audit_creation_method
;
Olex2 1.2
(compiled 2015.01.26 svn.r3150 for OlexSys, GUI svn.r4998)
;
_audit_update_record
;
2016-07-12 deposited with the CCDC.
2016-08-18 downloaded from the CCDC.
;
_cell_angle_alpha 70.135(4)
_cell_angle_beta 74.434(4)
_cell_angle_gamma 74.312(4)
_cell_formula_units_Z 2
_cell_length_a 10.2951(8)
_cell_length_b 13.7359(10)
_cell_length_c 16.4159(13)
_cell_measurement_reflns_used 9987
_cell_measurement_temperature 100.0
_cell_measurement_theta_max 33.52
_cell_measurement_theta_min 2.69
_cell_volume 2061.6(3)
_computing_cell_refinement 'SAINT v7.68A (Bruker, 2009)'
_computing_data_reduction 'SAINT v7.68A (Bruker, 2009)'
_computing_molecular_graphics 'Olex2 (Dolomanov et al., 2009)'
_computing_publication_material 'Olex2 (Dolomanov et al., 2009)'
_computing_structure_refinement 'XL (Sheldrick, 2008)'
_computing_structure_solution 'XS (Sheldrick, 2008)'
_diffrn_ambient_temperature 100.0
_diffrn_measured_fraction_theta_full 0.999
_diffrn_measured_fraction_theta_max 0.984
_diffrn_measurement_device_type 'Bruker APEX-II CCD'
_diffrn_measurement_method '\f and \w scans'
_diffrn_radiation_monochromator graphite
_diffrn_radiation_type MoK\a
_diffrn_radiation_wavelength 0.71073
_diffrn_reflns_av_R_equivalents 0.0417
_diffrn_reflns_av_unetI/netI 0.0505
_diffrn_reflns_Laue_measured_fraction_full 0.999
_diffrn_reflns_Laue_measured_fraction_max 0.984
_diffrn_reflns_limit_h_max 16
_diffrn_reflns_limit_h_min -16
_diffrn_reflns_limit_k_max 21
_diffrn_reflns_limit_k_min -20
_diffrn_reflns_limit_l_max 25
_diffrn_reflns_limit_l_min -25
_diffrn_reflns_number 59426
_diffrn_reflns_point_group_measured_fraction_full 0.999
_diffrn_reflns_point_group_measured_fraction_max 0.984
_diffrn_reflns_theta_full 26.000
_diffrn_reflns_theta_max 33.989
_diffrn_reflns_theta_min 2.701
_diffrn_standards_number 0
_exptl_absorpt_coefficient_mu 0.704
_exptl_absorpt_correction_T_max 0.7467
_exptl_absorpt_correction_T_min 0.6817
_exptl_absorpt_correction_type multi-scan
_exptl_absorpt_process_details
;
SADABS-2008/1 (Bruker,2008) was used for absorption correction.
wR2(int) was 0.0594 before and 0.0489 after correction.
The Ratio of minimum to maximum transmission is 0.9130.
The \l/2 correction factor is 0.0015.
;
_exptl_crystal_colour purple
_exptl_crystal_density_diffrn 1.315
_exptl_crystal_description PLATE
_exptl_crystal_F_000 840
_exptl_crystal_size_max 0.44
_exptl_crystal_size_mid 0.24
_exptl_crystal_size_min 0.08
_refine_diff_density_max 1.234
_refine_diff_density_min -0.885
_refine_diff_density_rms 0.079
_refine_ls_extinction_method none
_refine_ls_goodness_of_fit_ref 1.030
_refine_ls_hydrogen_treatment mixed
_refine_ls_matrix_type full
_refine_ls_number_parameters 572
_refine_ls_number_reflns 16558
_refine_ls_number_restraints 0
_refine_ls_restrained_S_all 1.030
_refine_ls_R_factor_all 0.0624
_refine_ls_R_factor_gt 0.0436
_refine_ls_shift/su_max 0.001
_refine_ls_shift/su_mean 0.000
_refine_ls_structure_factor_coef Fsqd
_refine_ls_weighting_details 'w=1/[\s^2^(Fo^2^)+(0.0455P)^2^+0.9777P] where P=(Fo^2^+2Fc^2^)/3'
_refine_ls_weighting_scheme calc
_refine_ls_wR_factor_gt 0.0999
_refine_ls_wR_factor_ref 0.1089
_reflns_Friedel_coverage 0.000
_reflns_number_gt 12922
_reflns_number_total 16558
_reflns_threshold_expression 'I > 2\s(I)'
_cod_data_source_file c6dt02855a2.cif
_cod_data_source_block 5029
_cod_depositor_comments 'Adding full bibliography for 7040371--7040379.cif.'
_cod_database_code 7040372
_shelxl_version_number 2014/6
_shelx_space_group_comment
;
The symmetry employed for this shelxl refinement is uniquely defined
by the following loop, which should always be used as a source of
symmetry information in preference to the above space-group names.
They are only intended as comments.
;
_shelx_estimated_absorpt_t_max 0.946
_shelx_estimated_absorpt_t_min 0.747
_olex2_refinement_description
;
1. Fixed Uiso
 At 1.2 times of:
  All B(H) groups, All C(H) groups, All C(H,H) groups
2. Shared sites
{C2S, Cl2S}
{C3S, Cl3S}
3. Uiso/Uaniso restraints and constraints
Uanis(C3S) = Uanis(Cl3S)
Uanis(C3S) = Uanis(C3T)
Uanis(C2S) = Uanis(Cl2S)
4. Others
 Sof(Cl2S)=Sof(H3SA)=Sof(H3SB)=Sof(Cl4S)=1-FVAR(1)
 Sof(C3S)=Sof(C3T)=0.5*(1-FVAR(2))
 Sof(Cl1S)=Sof(C2S)=Sof(H2SA)=Sof(H2SB)=Sof(Cl3S)=FVAR(1)
5.a Secondary CH2 refined with riding coordinates:
 C101(H10A,H10B), C201(H20A,H20B), C2S(H2SA,H2SB), C3S(H3SA,H3SB)
5.b Aromatic/amide H refined with riding coordinates:
 C112(H112), C113(H113), C114(H114), C115(H115), C116(H116), C122(H122),
 C123(H123), C124(H124), C125(H125), C126(H126), C212(H212), C213(H213),
 C214(H214), C215(H215), C216(H216), C222(H222), C223(H223), C224(H224),
 C225(H225), C226(H226)
;
_olex2_submission_special_instructions 'No special instructions were received'

loop_
_space_group_symop_operation_xyz
'x, y, z'
'-x, -y, -z'

loop_
_atom_site_label
_atom_site_type_symbol
_atom_site_fract_x
_atom_site_fract_y
_atom_site_fract_z
_atom_site_U_iso_or_equiv
_atom_site_adp_type
_atom_site_occupancy
_atom_site_site_symmetry_order
_atom_site_calc_flag
_atom_site_refinement_flags_posn
_atom_site_refinement_flags_occupancy
_atom_site_disorder_assembly
_atom_site_disorder_group
C1 C -0.00092(13) 0.16177(10) 0.31968(9) 0.0127(2) Uani 1 1 d . . . .
H1 H 0.0442(18) 0.1349(14) 0.3686(12) 0.015 Uiso 1 1 d R . . .
P1 P 0.29358(3) 0.25233(3) 0.20714(2) 0.01208(7) Uani 1 1 d . . . .
C2 C -0.15189(13) 0.23587(10) 0.34256(9) 0.0116(2) Uani 1 1 d . . . .
P2 P 0.26275(3) 0.12842(3) 0.09965(2) 0.01159(7) Uani 1 1 d . . . .
B3 B -0.02120(15) 0.29814(12) 0.26111(10) 0.0122(3) Uani 1 1 d . . . .
H3 H 0.0136(18) 0.3466(14) 0.2876(12) 0.015 Uiso 1 1 d R . . .
Ni4 Ni 0.11861(2) 0.20355(2) 0.19227(2) 0.01051(4) Uani 1 1 d . . . .
B5 B -0.00251(16) 0.08980(12) 0.25679(11) 0.0142(3) Uani 1 1 d . . . .
H5 H 0.0497(19) 0.0088(14) 0.2695(12) 0.017 Uiso 1 1 d R . . .
B6 B -0.14601(16) 0.10924(12) 0.34297(11) 0.0137(3) Uani 1 1 d . . . .
H6 H -0.1675(19) 0.0549(14) 0.4045(12) 0.016 Uiso 1 1 d R . . .
B7 B -0.19897(15) 0.33189(12) 0.24962(10) 0.0131(3) Uani 1 1 d . . . .
H7 H -0.2610(18) 0.4070(14) 0.2589(12) 0.016 Uiso 1 1 d R . . .
B8 B -0.06585(15) 0.31663(12) 0.15888(10) 0.0131(3) Uani 1 1 d . . . .
H8 H -0.0596(18) 0.3892(14) 0.1047(12) 0.016 Uiso 1 1 d R . . .
B9 B -0.04704(15) 0.18624(13) 0.15165(11) 0.0144(3) Uani 1 1 d . . . .
H9 H -0.0247(19) 0.1663(14) 0.0921(12) 0.017 Uiso 1 1 d R . . .
B10 B -0.17368(16) 0.12256(13) 0.23824(11) 0.0155(3) Uani 1 1 d . . . .
H10 H -0.2198(19) 0.0678(14) 0.2295(12) 0.019 Uiso 1 1 d R . . .
B11 B -0.27200(15) 0.21553(12) 0.29703(11) 0.0140(3) Uani 1 1 d . . . .
H11 H -0.3786(19) 0.2236(14) 0.3317(12) 0.017 Uiso 1 1 d R . . .
B12 B -0.21399(15) 0.26133(13) 0.18189(11) 0.0150(3) Uani 1 1 d . . . .
H12 H -0.2898(19) 0.2899(14) 0.1398(12) 0.018 Uiso 1 1 d R . . .
C101 C 0.45613(14) 0.17343(11) 0.15950(10) 0.0163(3) Uani 1 1 d . . . .
H10A H 0.5016 0.2192 0.1043 0.020 Uiso 1 1 calc R . . .
H10B H 0.5196 0.1458 0.2017 0.020 Uiso 1 1 calc R . . .
C111 C 0.31518(14) 0.38775(11) 0.15276(9) 0.0143(2) Uani 1 1 d . . . .
C112 C 0.43021(15) 0.42021(12) 0.15784(11) 0.0190(3) Uani 1 1 d . . . .
H112 H 0.4934 0.3725 0.1931 0.023 Uiso 1 1 calc R . . .
C113 C 0.45206(16) 0.52180(12) 0.11148(11) 0.0218(3) Uani 1 1 d . . . .
H113 H 0.5304 0.5433 0.1147 0.026 Uiso 1 1 calc R . . .
C114 C 0.35912(17) 0.59161(12) 0.06049(11) 0.0220(3) Uani 1 1 d . . . .
H114 H 0.3739 0.6611 0.0289 0.026 Uiso 1 1 calc R . . .
C115 C 0.24462(17) 0.56067(12) 0.05539(11) 0.0222(3) Uani 1 1 d . . . .
H115 H 0.1813 0.6090 0.0205 0.027 Uiso 1 1 calc R . . .
C116 C 0.22232(15) 0.45878(11) 0.10133(10) 0.0181(3) Uani 1 1 d . . . .
H116 H 0.1440 0.4377 0.0976 0.022 Uiso 1 1 calc R . . .
C121 C 0.30660(14) 0.22880(11) 0.32127(10) 0.0150(2) Uani 1 1 d . . . .
C122 C 0.33376(15) 0.12435(12) 0.37472(11) 0.0201(3) Uani 1 1 d . . . .
H122 H 0.3463 0.0676 0.3509 0.024 Uiso 1 1 calc R . . .
C123 C 0.34246(17) 0.10316(14) 0.46246(11) 0.0248(3) Uani 1 1 d . . . .
H123 H 0.3616 0.0322 0.4981 0.030 Uiso 1 1 calc R . . .
C124 C 0.32315(18) 0.18560(15) 0.49796(11) 0.0282(4) Uani 1 1 d . . . .
H124 H 0.3291 0.1711 0.5578 0.034 Uiso 1 1 calc R . . .
C125 C 0.29519(19) 0.28920(15) 0.44576(12) 0.0289(4) Uani 1 1 d . . . .
H125 H 0.2822 0.3456 0.4701 0.035 Uiso 1 1 calc R . . .
C126 C 0.28601(17) 0.31111(13) 0.35787(11) 0.0212(3) Uani 1 1 d . . . .
H126 H 0.2657 0.3823 0.3228 0.025 Uiso 1 1 calc R . . .
C201 C 0.42549(14) 0.08116(11) 0.13999(10) 0.0152(2) Uani 1 1 d . . . .
H20A H 0.4173 0.0211 0.1943 0.018 Uiso 1 1 calc R . . .
H20B H 0.5008 0.0572 0.0947 0.018 Uiso 1 1 calc R . . .
C211 C 0.30277(14) 0.21939(11) -0.01017(9) 0.0142(2) Uani 1 1 d . . . .
C212 C 0.42693(16) 0.19773(12) -0.06779(11) 0.0218(3) Uani 1 1 d . . . .
H212 H 0.4959 0.1387 -0.0478 0.026 Uiso 1 1 calc R . . .
C213 C 0.45006(16) 0.26215(13) -0.15424(11) 0.0235(3) Uani 1 1 d . . . .
H213 H 0.5345 0.2466 -0.1931 0.028 Uiso 1 1 calc R . . .
C214 C 0.35041(16) 0.34904(12) -0.18403(10) 0.0203(3) Uani 1 1 d . . . .
H214 H 0.3662 0.3925 -0.2433 0.024 Uiso 1 1 calc R . . .
C215 C 0.22774(16) 0.37222(12) -0.12697(10) 0.0217(3) Uani 1 1 d . . . .
H215 H 0.1599 0.4322 -0.1470 0.026 Uiso 1 1 calc R . . .
C216 C 0.20367(15) 0.30771(12) -0.04032(10) 0.0185(3) Uani 1 1 d . . . .
H216 H 0.1194 0.3239 -0.0016 0.022 Uiso 1 1 calc R . . .
C221 C 0.23184(14) 0.01719(10) 0.07565(9) 0.0138(2) Uani 1 1 d . . . .
C222 C 0.20481(17) 0.02895(12) -0.00646(10) 0.0200(3) Uani 1 1 d . . . .
H222 H 0.2075 0.0942 -0.0515 0.024 Uiso 1 1 calc R . . .
C223 C 0.17393(18) -0.05451(13) -0.02265(11) 0.0238(3) Uani 1 1 d . . . .
H223 H 0.1559 -0.0461 -0.0787 0.029 Uiso 1 1 calc R . . .
C224 C 0.16932(17) -0.14992(12) 0.04285(12) 0.0230(3) Uani 1 1 d . . . .
H224 H 0.1472 -0.2065 0.0319 0.028 Uiso 1 1 calc R . . .
C225 C 0.19709(17) -0.16258(12) 0.12460(12) 0.0225(3) Uani 1 1 d . . . .
H225 H 0.1949 -0.2281 0.1693 0.027 Uiso 1 1 calc R . . .
C226 C 0.22806(15) -0.07959(11) 0.14105(10) 0.0179(3) Uani 1 1 d . . . .
H226 H 0.2468 -0.0886 0.1970 0.021 Uiso 1 1 calc R . . .
C1' C -0.19433(13) 0.25772(10) 0.43216(9) 0.0127(2) Uani 1 1 d . . . .
C2' C -0.19218(16) 0.37820(13) 0.43543(11) 0.0210(3) Uani 1 1 d . . . .
H2' H -0.156(2) 0.4329(16) 0.3725(14) 0.025 Uiso 1 1 d R . . .
B3' B -0.34945(16) 0.34240(13) 0.45401(11) 0.0164(3) Uani 1 1 d . . . .
H3' H -0.4067(19) 0.3764(14) 0.4048(13) 0.020 Uiso 1 1 d R . . .
B4' B -0.32427(17) 0.20562(13) 0.51262(11) 0.0169(3) Uani 1 1 d . . . .
H4' H -0.3734(19) 0.1568(15) 0.4981(13) 0.020 Uiso 1 1 d R . . .
B5' B -0.14992(18) 0.16154(13) 0.52609(11) 0.0187(3) Uani 1 1 d . . . .
H5' H -0.095(2) 0.0861(15) 0.5204(13) 0.022 Uiso 1 1 d R . . .
B6' B -0.07134(16) 0.27185(13) 0.47687(11) 0.0149(3) Uani 1 1 d . . . .
H6' H 0.015(2) 0.2661(14) 0.4453(12) 0.018 Uiso 1 1 d R . . .
B7' B -0.31960(18) 0.41172(14) 0.51897(12) 0.0201(3) Uani 1 1 d . . . .
H7' H -0.366(2) 0.4919(15) 0.5113(13) 0.024 Uiso 1 1 d R . . .
B8' B -0.40422(19) 0.30224(15) 0.56997(12) 0.0229(3) Uani 1 1 d . . . .
H8' H -0.513(2) 0.3145(16) 0.5979(13) 0.027 Uiso 1 1 d R . . .
B9' B -0.2812(2) 0.19068(16) 0.61420(12) 0.0246(4) Uani 1 1 d . . . .
H9' H -0.309(2) 0.1271(16) 0.6700(14) 0.030 Uiso 1 1 d R . . .
B10' B -0.1208(2) 0.23101(15) 0.59137(13) 0.0232(3) Uani 1 1 d . . . .
H10' H -0.044(2) 0.1950(16) 0.6294(14) 0.028 Uiso 1 1 d R . . .
B11' B -0.14524(18) 0.36760(14) 0.53219(12) 0.0199(3) Uani 1 1 d . . . .
H11' H -0.086(2) 0.4204(15) 0.5306(13) 0.024 Uiso 1 1 d R . . .
B12' B -0.2783(2) 0.31783(16) 0.61911(12) 0.0248(4) Uani 1 1 d . . . .
H12' H -0.301(2) 0.3395(16) 0.6796(14) 0.030 Uiso 1 1 d R . . .
Cl1S Cl 0.32811(11) 0.13277(8) 0.74256(7) 0.0384(3) Uani 0.5038(14) 1 d . P A 1
C2S C 0.16384(11) 0.18519(8) 0.74953(7) 0.0505(3) Uani 0.5038(14) 1 d . P A 1
H2SA H 0.1227 0.1810 0.8122 0.061 Uiso 0.5038(14) 1 calc R P A 1
H2SB H 0.1201 0.1415 0.7319 0.061 Uiso 0.5038(14) 1 calc R P A 1
Cl2S Cl 0.16384(11) 0.18519(8) 0.74953(7) 0.0505(3) Uani 0.4962(14) 1 d . P A 2
C3S C 0.12131(14) 0.31790(10) 0.68554(9) 0.0610(4) Uani 0.2481(7) 1 d . P A 2
H3SA H 0.2041 0.3494 0.6683 0.073 Uiso 0.4962(14) 1 calc R P A 2
H3SB H 0.0988 0.3178 0.6306 0.073 Uiso 0.4962(14) 1 calc R P A 2
Cl3S Cl 0.12131(14) 0.31790(10) 0.68554(9) 0.0610(4) Uani 0.5038(14) 1 d . P A 1
Cl4S Cl -0.01004(15) 0.39717(11) 0.73330(11) 0.0614(4) Uani 0.4962(14) 1 d . P A 2
C3T C 0.1345(14) 0.3765(10) 0.6601(9) 0.0610(4) Uani 0.2481(7) 1 d . P A 3

loop_
_atom_site_aniso_label
_atom_site_aniso_U_11
_atom_site_aniso_U_22
_atom_site_aniso_U_33
_atom_site_aniso_U_23
_atom_site_aniso_U_13
_atom_site_aniso_U_12
C1 0.0103(5) 0.0135(5) 0.0138(6) -0.0040(5) -0.0021(4) -0.0017(4)
P1 0.00911(14) 0.01447(15) 0.01399(16) -0.00598(12) -0.00163(12) -0.00269(11)
C2 0.0083(5) 0.0142(5) 0.0118(6) -0.0040(4) -0.0010(4) -0.0020(4)
P2 0.00981(14) 0.01333(14) 0.01240(16) -0.00573(12) -0.00092(11) -0.00213(11)
B3 0.0100(6) 0.0133(6) 0.0128(7) -0.0043(5) -0.0006(5) -0.0025(5)
Ni4 0.00770(7) 0.01295(8) 0.01180(8) -0.00549(6) -0.00092(6) -0.00201(5)
B5 0.0121(6) 0.0149(6) 0.0165(7) -0.0066(5) -0.0008(5) -0.0033(5)
B6 0.0127(6) 0.0133(6) 0.0159(7) -0.0047(5) -0.0024(5) -0.0036(5)
B7 0.0098(6) 0.0154(6) 0.0122(7) -0.0029(5) -0.0016(5) -0.0016(5)
B8 0.0098(6) 0.0159(6) 0.0128(7) -0.0039(5) -0.0017(5) -0.0020(5)
B9 0.0106(6) 0.0205(7) 0.0147(7) -0.0086(6) -0.0008(5) -0.0042(5)
B10 0.0122(6) 0.0198(7) 0.0177(7) -0.0085(6) -0.0011(5) -0.0059(5)
B11 0.0093(6) 0.0189(7) 0.0146(7) -0.0055(5) -0.0017(5) -0.0037(5)
B12 0.0101(6) 0.0221(7) 0.0136(7) -0.0058(6) -0.0022(5) -0.0040(5)
C101 0.0097(5) 0.0200(6) 0.0210(7) -0.0099(5) -0.0016(5) -0.0020(4)
C111 0.0122(6) 0.0157(6) 0.0153(6) -0.0065(5) 0.0001(5) -0.0035(4)
C112 0.0132(6) 0.0194(6) 0.0267(8) -0.0095(6) -0.0037(5) -0.0037(5)
C113 0.0170(6) 0.0216(7) 0.0300(8) -0.0115(6) 0.0006(6) -0.0086(5)
C114 0.0249(7) 0.0172(6) 0.0233(8) -0.0056(6) 0.0011(6) -0.0093(5)
C115 0.0254(7) 0.0200(7) 0.0207(7) -0.0017(6) -0.0062(6) -0.0075(6)
C116 0.0193(6) 0.0191(6) 0.0179(7) -0.0039(5) -0.0057(5) -0.0070(5)
C121 0.0111(5) 0.0200(6) 0.0152(6) -0.0056(5) -0.0023(5) -0.0051(4)
C122 0.0183(7) 0.0216(7) 0.0210(7) -0.0039(6) -0.0042(5) -0.0074(5)
C123 0.0212(7) 0.0301(8) 0.0198(8) 0.0017(6) -0.0059(6) -0.0092(6)
C124 0.0272(8) 0.0435(10) 0.0160(7) -0.0069(7) -0.0051(6) -0.0118(7)
C125 0.0349(9) 0.0372(9) 0.0212(8) -0.0152(7) -0.0032(7) -0.0111(7)
C126 0.0244(7) 0.0226(7) 0.0184(7) -0.0087(6) -0.0027(6) -0.0052(6)
C201 0.0110(5) 0.0179(6) 0.0179(7) -0.0083(5) -0.0026(5) -0.0008(4)
C211 0.0136(6) 0.0156(6) 0.0139(6) -0.0061(5) -0.0001(5) -0.0039(4)
C212 0.0175(7) 0.0200(7) 0.0200(7) -0.0035(6) 0.0035(5) -0.0008(5)
C213 0.0199(7) 0.0248(7) 0.0197(7) -0.0053(6) 0.0050(6) -0.0048(6)
C214 0.0255(7) 0.0195(6) 0.0148(7) -0.0041(5) 0.0000(6) -0.0080(5)
C215 0.0231(7) 0.0217(7) 0.0170(7) -0.0043(6) -0.0044(6) -0.0001(5)
C216 0.0165(6) 0.0211(6) 0.0158(7) -0.0064(5) -0.0010(5) -0.0010(5)
C221 0.0122(5) 0.0152(6) 0.0154(6) -0.0078(5) -0.0018(5) -0.0018(4)
C222 0.0270(7) 0.0205(7) 0.0152(7) -0.0064(5) -0.0028(6) -0.0089(6)
C223 0.0316(8) 0.0249(7) 0.0212(8) -0.0113(6) -0.0063(6) -0.0084(6)
C224 0.0245(7) 0.0194(7) 0.0312(9) -0.0129(6) -0.0097(6) -0.0027(5)
C225 0.0259(7) 0.0152(6) 0.0279(8) -0.0053(6) -0.0098(6) -0.0030(5)
C226 0.0194(6) 0.0168(6) 0.0189(7) -0.0065(5) -0.0068(5) -0.0013(5)
C1' 0.0102(5) 0.0152(5) 0.0125(6) -0.0047(5) -0.0016(4) -0.0020(4)
C2' 0.0167(6) 0.0272(7) 0.0219(8) -0.0136(6) -0.0009(6) -0.0034(5)
B3' 0.0122(6) 0.0186(7) 0.0163(7) -0.0062(6) 0.0004(5) -0.0012(5)
B4' 0.0164(7) 0.0197(7) 0.0134(7) -0.0036(6) 0.0000(5) -0.0059(5)
B5' 0.0207(7) 0.0191(7) 0.0153(7) -0.0019(6) -0.0066(6) -0.0034(6)
B6' 0.0135(6) 0.0193(7) 0.0136(7) -0.0068(6) -0.0006(5) -0.0053(5)
B7' 0.0195(7) 0.0225(8) 0.0189(8) -0.0111(6) 0.0021(6) -0.0045(6)
B8' 0.0216(8) 0.0301(9) 0.0176(8) -0.0112(7) 0.0043(6) -0.0088(7)
B9' 0.0338(10) 0.0295(9) 0.0118(7) -0.0032(7) -0.0018(7) -0.0143(7)
B10' 0.0276(9) 0.0267(8) 0.0181(8) -0.0041(7) -0.0091(7) -0.0086(7)
B11' 0.0219(8) 0.0246(8) 0.0160(8) -0.0089(6) -0.0020(6) -0.0068(6)
B12' 0.0299(9) 0.0336(9) 0.0141(8) -0.0093(7) 0.0018(7) -0.0143(7)
Cl1S 0.0466(6) 0.0419(5) 0.0331(5) -0.0072(4) -0.0124(4) -0.0190(4)
C2S 0.0546(6) 0.0532(5) 0.0433(5) -0.0119(4) -0.0176(4) -0.0044(4)
Cl2S 0.0546(6) 0.0532(5) 0.0433(5) -0.0119(4) -0.0176(4) -0.0044(4)
C3S 0.0766(8) 0.0489(6) 0.0761(9) -0.0265(6) -0.0532(7) 0.0063(6)
Cl3S 0.0766(8) 0.0489(6) 0.0761(9) -0.0265(6) -0.0532(7) 0.0063(6)
Cl4S 0.0645(8) 0.0510(7) 0.0824(11) -0.0326(7) -0.0308(7) 0.0004(6)
C3T 0.0766(8) 0.0489(6) 0.0761(9) -0.0265(6) -0.0532(7) 0.0063(6)

loop_
_atom_type_symbol
_atom_type_description
_atom_type_scat_dispersion_real
_atom_type_scat_dispersion_imag
_atom_type_scat_source
C C 0.0033 0.0016 'International Tables Vol C Tables 4.2.6.8 and 6.1.1.4'
H H 0.0000 0.0000 'International Tables Vol C Tables 4.2.6.8 and 6.1.1.4'
B B 0.0013 0.0007 'International Tables Vol C Tables 4.2.6.8 and 6.1.1.4'
Cl Cl 0.1484 0.1585 'International Tables Vol C Tables 4.2.6.8 and 6.1.1.4'
Ni Ni 0.3393 1.1124 'International Tables Vol C Tables 4.2.6.8 and 6.1.1.4'
P P 0.1023 0.0942 'International Tables Vol C Tables 4.2.6.8 and 6.1.1.4'

loop_
_geom_angle_atom_site_label_1
_geom_angle_atom_site_label_2
_geom_angle_atom_site_label_3
_geom_angle
C2 C1 H1 111.5(11)
C2 C1 B3 63.18(8)
C2 C1 Ni4 119.07(9)
C2 C1 B5 111.85(11)
C2 C1 B6 61.45(8)
B3 C1 H1 119.7(11)
B3 C1 Ni4 62.82(6)
Ni4 C1 H1 118.4(11)
B5 C1 H1 123.4(11)
B5 C1 B3 111.52(11)
B5 C1 Ni4 66.12(7)
B5 C1 B6 63.45(9)
B6 C1 H1 110.7(11)
B6 C1 B3 114.67(10)
B6 C1 Ni4 122.94(9)
C101 P1 Ni4 109.19(5)
C111 P1 Ni4 118.85(5)
C111 P1 C101 103.36(6)
C111 P1 C121 104.57(7)
C121 P1 Ni4 114.70(5)
C121 P1 C101 104.75(7)
C1 C2 B3 62.13(8)
C1 C2 B6 61.85(8)
C1 C2 B7 112.07(10)
C1 C2 B11 111.25(10)
B6 C2 B3 114.14(10)
B6 C2 B7 113.90(11)
B6 C2 B11 61.74(9)
B7 C2 B3 61.77(8)
B7 C2 B11 62.50(9)
B11 C2 B3 112.94(10)
C1' C2 C1 118.17(11)
C1' C2 B3 118.65(11)
C1' C2 B6 116.53(11)
C1' C2 B7 120.55(10)
C1' C2 B11 120.17(11)
C201 P2 Ni4 106.25(5)
C211 P2 Ni4 113.31(4)
C211 P2 C201 105.19(7)
C211 P2 C221 102.64(6)
C221 P2 Ni4 122.07(5)
C221 P2 C201 106.07(6)
C1 B3 C2 54.69(7)
C1 B3 H3 116.0(9)
C1 B3 Ni4 66.38(6)
C1 B3 B7 102.42(10)
C1 B3 B8 108.49(10)
C2 B3 H3 109.5(10)
C2 B3 Ni4 114.85(8)
C2 B3 B7 57.38(8)
Ni4 B3 H3 119.8(9)
B7 B3 H3 118.0(9)
B7 B3 Ni4 119.49(9)
B8 B3 C2 104.28(10)
B8 B3 H3 134.3(9)
B8 B3 Ni4 68.94(7)
B8 B3 B7 58.88(8)
C1 Ni4 P1 105.65(4)
C1 Ni4 P2 139.08(4)
C1 Ni4 B8 84.92(5)
P2 Ni4 P1 86.235(15)
P2 Ni4 B8 122.31(4)
B3 Ni4 C1 50.80(6)
B3 Ni4 P1 93.32(4)
B3 Ni4 P2 169.72(4)
B3 Ni4 B5 87.14(6)
B3 Ni4 B8 49.83(6)
B3 Ni4 B9 86.75(6)
B5 Ni4 C1 46.78(6)
B5 Ni4 P1 140.03(5)
B5 Ni4 P2 99.80(4)
B5 Ni4 B8 88.31(6)
B5 Ni4 B9 53.23(6)
B8 Ni4 P1 121.73(4)
B9 Ni4 C1 84.64(6)
B9 Ni4 P1 166.74(5)
B9 Ni4 P2 91.33(4)
B9 Ni4 B8 49.72(6)
C1 B5 Ni4 67.11(7)
C1 B5 H5 120.7(10)
C1 B5 B6 60.15(9)
C1 B5 B9 105.84(10)
C1 B5 B10 105.74(10)
Ni4 B5 H5 116.9(10)
B6 B5 Ni4 120.95(9)
B6 B5 H5 111.7(10)
B6 B5 B9 107.17(10)
B9 B5 Ni4 63.44(7)
B9 B5 H5 129.7(10)
B10 B5 Ni4 117.11(10)
B10 B5 H5 118.5(10)
B10 B5 B6 59.16(9)
B10 B5 B9 59.32(9)
C1 B6 B5 56.40(8)
C1 B6 H6 117.4(10)
C1 B6 B10 103.77(11)
C1 B6 B11 105.21(10)
C2 B6 C1 56.70(8)
C2 B6 B5 102.43(10)
C2 B6 H6 116.6(10)
C2 B6 B10 104.89(11)
C2 B6 B11 59.34(8)
B5 B6 H6 125.9(10)
B10 B6 B5 60.34(9)
B10 B6 H6 132.6(10)
B10 B6 B11 60.93(9)
B11 B6 B5 108.52(11)
B11 B6 H6 123.0(10)
C2 B7 B3 60.84(8)
C2 B7 H7 116.8(10)
C2 B7 B8 107.63(10)
C2 B7 B11 58.79(8)
C2 B7 B12 104.78(11)
B3 B7 H7 118.6(10)
B8 B7 B3 59.66(8)
B8 B7 H7 125.6(9)
B8 B7 B11 109.68(11)
B8 B7 B12 60.68(9)
B11 B7 B3 109.20(10)
B11 B7 H7 119.3(9)
B12 B7 B3 107.25(10)
B12 B7 H7 128.6(10)
B12 B7 B11 59.51(9)
B3 B8 Ni4 61.23(6)
B3 B8 H8 122.1(10)
B3 B8 B9 105.13(11)
B3 B8 B12 107.87(11)
Ni4 B8 H8 120.9(9)
B7 B8 B3 61.46(9)
B7 B8 Ni4 115.06(9)
B7 B8 H8 113.8(9)
B7 B8 B9 107.29(11)
B7 B8 B12 59.68(9)
B9 B8 Ni4 62.70(7)
B9 B8 H8 127.7(10)
B12 B8 Ni4 115.00(9)
B12 B8 H8 117.2(10)
B12 B8 B9 60.11(9)
Ni4 B9 H9 116.6(10)
B5 B9 Ni4 63.33(7)
B5 B9 H9 122.9(10)
B8 B9 Ni4 67.59(7)
B8 B9 B5 108.20(11)
B8 B9 H9 124.7(10)
B8 B9 B10 108.33(11)
B10 B9 Ni4 115.77(10)
B10 B9 B5 57.92(9)
B10 B9 H9 115.5(10)
B12 B9 Ni4 118.82(10)
B12 B9 B5 105.78(11)
B12 B9 B8 59.67(9)
B12 B9 H9 117.8(10)
B12 B9 B10 60.12(9)
B5 B10 B9 62.75(9)
B5 B10 H10 122.3(10)
B5 B10 B11 107.83(11)
B5 B10 B12 109.03(11)
B6 B10 B5 60.50(9)
B6 B10 B9 110.98(11)
B6 B10 H10 120.4(10)
B6 B10 B11 59.88(9)
B6 B10 B12 108.06(11)
B9 B10 H10 121.6(10)
B11 B10 B9 107.47(11)
B11 B10 H10 120.9(10)
B11 B10 B12 58.90(9)
B12 B10 B9 59.43(9)
B12 B10 H10 121.3(10)
C2 B11 B6 58.92(8)
C2 B11 B7 58.72(8)
C2 B11 B10 103.27(10)
C2 B11 H11 118.4(10)
C2 B11 B12 104.61(10)
B6 B11 B7 108.44(10)
B6 B11 B10 59.19(9)
B6 B11 H11 120.0(10)
B7 B11 H11 118.1(9)
B10 B11 B7 107.10(11)
B10 B11 H11 129.5(10)
B12 B11 B6 109.10(11)
B12 B11 B7 59.37(9)
B12 B11 B10 60.87(9)
B12 B11 H11 126.2(10)
B7 B12 B8 59.64(9)
B7 B12 B9 107.35(11)
B7 B12 B10 107.97(11)
B7 B12 B11 61.12(9)
B7 B12 H12 122.8(10)
B8 B12 B9 60.22(8)
B8 B12 B10 109.04(11)
B8 B12 H12 123.3(10)
B9 B12 B10 60.45(9)
B9 B12 H12 122.4(10)
B10 B12 H12 119.5(10)
B11 B12 B8 110.15(11)
B11 B12 B9 109.37(11)
B11 B12 B10 60.23(9)
B11 B12 H12 118.1(10)
P1 C101 H10A 109.6
P1 C101 H10B 109.6
H10A C101 H10B 108.1
C201 C101 P1 110.28(9)
C201 C101 H10A 109.6
C201 C101 H10B 109.6
C112 C111 P1 120.13(11)
C116 C111 P1 120.42(11)
C116 C111 C112 119.35(13)
C111 C112 H112 119.8
C113 C112 C111 120.35(14)
C113 C112 H112 119.8
C112 C113 H113 120.1
C114 C113 C112 119.75(14)
C114 C113 H113 120.1
C113 C114 H114 119.8
C113 C114 C115 120.43(14)
C115 C114 H114 119.8
C114 C115 H115 119.9
C114 C115 C116 120.18(15)
C116 C115 H115 119.9
C111 C116 H116 120.0
C115 C116 C111 119.95(14)
C115 C116 H116 120.0
C122 C121 P1 118.75(11)
C126 C121 P1 122.27(11)
C126 C121 C122 118.95(14)
C121 C122 H122 119.8
C123 C122 C121 120.48(15)
C123 C122 H122 119.8
C122 C123 H123 119.9
C124 C123 C122 120.10(16)
C124 C123 H123 119.9
C123 C124 H124 120.1
C125 C124 C123 119.82(16)
C125 C124 H124 120.1
C124 C125 H125 119.8
C124 C125 C126 120.45(16)
C126 C125 H125 119.8
C121 C126 H126 119.9
C125 C126 C121 120.19(15)
C125 C126 H126 119.9
P2 C201 H20A 110.2
P2 C201 H20B 110.2
C101 C201 P2 107.55(9)
C101 C201 H20A 110.2
C101 C201 H20B 110.2
H20A C201 H20B 108.5
C212 C211 P2 121.07(11)
C216 C211 P2 119.73(11)
C216 C211 C212 118.99(13)
C211 C212 H212 119.8
C213 C212 C211 120.35(14)
C213 C212 H212 119.8
C212 C213 H213 119.8
C214 C213 C212 120.31(14)
C214 C213 H213 119.8
C213 C214 H214 120.1
C215 C214 C213 119.79(14)
C215 C214 H214 120.1
C214 C215 H215 119.9
C214 C215 C216 120.18(14)
C216 C215 H215 119.9
C211 C216 H216 119.8
C215 C216 C211 120.36(13)
C215 C216 H216 119.8
C222 C221 P2 120.59(11)
C222 C221 C226 119.13(13)
C226 C221 P2 120.20(11)
C221 C222 H222 119.9
C223 C222 C221 120.27(14)
C223 C222 H222 119.9
C222 C223 H223 119.9
C224 C223 C222 120.18(15)
C224 C223 H223 119.9
C223 C224 H224 120.0
C223 C224 C225 119.93(15)
C225 C224 H224 120.0
C224 C225 H225 119.9
C226 C225 C224 120.10(15)
C226 C225 H225 119.9
C221 C226 H226 119.8
C225 C226 C221 120.38(14)
C225 C226 H226 119.8
C2 C1' C2' 118.09(11)
C2 C1' B3' 118.28(11)
C2 C1' B4' 121.70(11)
C2 C1' B5' 121.01(11)
C2 C1' B6' 118.71(11)
C2' C1' B3' 61.19(9)
C2' C1' B4' 110.77(11)
C2' C1' B5' 110.89(11)
C2' C1' B6' 60.86(9)
B4' C1' B3' 61.93(9)
B4' C1' B5' 62.03(9)
B5' C1' B3' 112.89(11)
B6' C1' B3' 111.80(11)
B6' C1' B4' 111.64(11)
B6' C1' B5' 61.44(9)
C1' C2' H2' 115.9(11)
C1' C2' B3' 60.91(9)
C1' C2' B6' 60.30(9)
C1' C2' B7' 110.09(12)
C1' C2' B11' 109.64(12)
B3' C2' H2' 119.9(11)
B6' C2' H2' 115.9(10)
B6' C2' B3' 111.11(12)
B6' C2' B7' 110.98(13)
B6' C2' B11' 60.73(10)
B7' C2' H2' 125.7(10)
B7' C2' B3' 61.94(10)
B7' C2' B11' 62.15(10)
B11' C2' H2' 122.0(11)
B11' C2' B3' 112.64(12)
C1' B3' C2' 57.90(8)
C1' B3' H3' 117.8(10)
C1' B3' B4' 58.79(9)
C1' B3' B7' 104.95(11)
C1' B3' B8' 105.48(12)
C2' B3' H3' 117.8(11)
C2' B3' B4' 105.64(11)
C2' B3' B7' 58.48(9)
C2' B3' B8' 105.73(12)
B4' B3' H3' 123.5(10)
B7' B3' H3' 124.4(10)
B7' B3' B4' 108.21(12)
B8' B3' H3' 129.9(11)
B8' B3' B4' 60.24(10)
B8' B3' B7' 60.41(10)
C1' B4' B3' 59.28(8)
C1' B4' H4' 117.6(10)
C1' B4' B5' 59.19(9)
C1' B4' B8' 105.33(12)
C1' B4' B9' 105.31(12)
B3' B4' H4' 118.4(10)
B3' B4' B5' 108.42(12)
B3' B4' B8' 59.56(10)
B5' B4' H4' 120.1(10)
B8' B4' H4' 126.8(10)
B8' B4' B5' 108.07(12)
B9' B4' B3' 107.83(12)
B9' B4' H4' 128.1(10)
B9' B4' B5' 59.77(10)
B9' B4' B8' 60.16(11)
C1' B5' B4' 58.77(9)
C1' B5' H5' 118.5(11)
C1' B5' B6' 58.54(9)
C1' B5' B9' 105.03(12)
C1' B5' B10' 105.31(12)
B4' B5' H5' 120.6(11)
B6' B5' B4' 106.68(11)
B6' B5' H5' 120.2(11)
B6' B5' B9' 106.46(12)
B6' B5' B10' 58.98(10)
B9' B5' B4' 59.82(10)
B9' B5' H5' 127.6(11)
B9' B5' B10' 60.49(11)
B10' B5' B4' 108.33(12)
B10' B5' H5' 125.9(11)
C1' B6' C2' 58.85(9)
C1' B6' B5' 60.03(9)
C1' B6' H6' 116.8(12)
C1' B6' B10' 108.25(12)
C1' B6' B11' 107.95(11)
C2' B6' B5' 108.13(12)
C2' B6' H6' 117.8(12)
C2' B6' B10' 108.54(12)
C2' B6' B11' 60.08(9)
B5' B6' H6' 121.0(12)
B10' B6' B5' 61.22(10)
B10' B6' H6' 127.0(12)
B10' B6' B11' 61.43(10)
B11' B6' B5' 110.84(12)
B11' B6' H6' 123.1(12)
C2' B7' B3' 59.58(9)
C2' B7' H7' 118.9(11)
C2' B7' B8' 105.88(12)
C2' B7' B11' 59.28(9)
C2' B7' B12' 106.04(12)
B3' B7' H7' 120.3(11)
B3' B7' B8' 59.50(10)
B3' B7' B11' 108.42(11)
B3' B7' B12' 107.98(12)
B8' B7' H7' 126.1(11)
B8' B7' B12' 60.23(11)
B11' B7' H7' 119.5(11)
B11' B7' B8' 108.14(13)
B11' B7' B12' 59.98(11)
B12' B7' H7' 125.5(11)
B3' B8' B4' 60.19(9)
B3' B8' B7' 60.09(10)
B3' B8' H8' 119.2(11)
B3' B8' B9' 107.92(12)
B3' B8' B12' 108.19(13)
B4' B8' B7' 107.92(12)
B4' B8' H8' 121.7(11)
B4' B8' B12' 107.83(13)
B7' B8' H8' 120.4(11)
B7' B8' B12' 59.90(11)
B9' B8' B4' 59.65(10)
B9' B8' B7' 107.66(13)
B9' B8' H8' 124.3(11)
B9' B8' B12' 59.97(11)
B12' B8' H8' 123.2(11)
B4' B9' B8' 60.18(10)
B4' B9' H9' 119.1(11)
B4' B9' B10' 108.47(13)
B4' B9' B12' 108.53(13)
B5' B9' B4' 60.41(10)
B5' B9' B8' 108.60(12)
B5' B9' H9' 118.5(11)
B5' B9' B10' 60.07(11)
B5' B9' B12' 108.30(13)
B8' B9' H9' 122.9(11)
B8' B9' B10' 108.36(13)
B8' B9' B12' 60.32(11)
B10' B9' H9' 122.0(11)
B12' B9' H9' 124.6(11)
B12' B9' B10' 59.96(11)
B5' B10' B9' 59.44(10)
B5' B10' H10' 118.7(11)
B5' B10' B12' 107.76(13)
B6' B10' B5' 59.80(10)
B6' B10' B9' 106.28(13)
B6' B10' H10' 118.5(11)
B6' B10' B11' 59.30(10)
B6' B10' B12' 106.62(13)
B9' B10' H10' 125.0(11)
B11' B10' B5' 107.99(12)
B11' B10' B9' 107.57(13)
B11' B10' H10' 121.8(11)
B11' B10' B12' 59.99(10)
B12' B10' B9' 59.91(11)
B12' B10' H10' 126.6(11)
C2' B11' B6' 59.19(9)
C2' B11' B7' 58.57(10)
C2' B11' B10' 106.14(12)
C2' B11' H11' 118.3(11)
C2' B11' B12' 105.62(13)
B6' B11' B7' 106.87(12)
B6' B11' B10' 59.27(10)
B6' B11' H11' 119.4(11)
B6' B11' B12' 106.74(13)
B7' B11' H11' 121.4(11)
B7' B11' B12' 60.14(11)
B10' B11' B7' 108.27(13)
B10' B11' H11' 125.1(11)
B10' B11' B12' 60.18(11)
B12' B11' H11' 127.6(11)
B7' B12' B8' 59.87(11)
B7' B12' B10' 107.79(12)
B7' B12' H12' 121.5(11)
B8' B12' H12' 124.9(11)
B9' B12' B7' 107.44(13)
B9' B12' B8' 59.71(11)
B9' B12' B10' 60.13(11)
B9' B12' H12' 124.3(11)
B10' B12' B8' 108.02(13)
B10' B12' H12' 119.9(11)
B11' B12' B7' 59.88(10)
B11' B12' B8' 107.78(13)
B11' B12' B9' 107.63(13)
B11' B12' B10' 59.83(10)
B11' B12' H12' 118.6(11)
Cl1S C2S H2SA 108.2
Cl1S C2S H2SB 108.2
Cl1S C2S Cl3S 116.44(9)
H2SA C2S H2SB 107.3
Cl3S C2S H2SA 108.2
Cl3S C2S H2SB 108.2
Cl2S C3S H3SA 108.1
Cl2S C3S H3SB 108.1
H3SA C3S H3SB 107.3
Cl4S C3S Cl2S 116.76(11)
Cl4S C3S H3SA 108.1
Cl4S C3S H3SB 108.1

loop_
_geom_bond_atom_site_label_1
_geom_bond_atom_site_label_2
_geom_bond_distance
C1 H1 0.951(18)
C1 C2 1.6381(17)
C1 B3 1.775(2)
C1 Ni4 2.0983(14)
C1 B5 1.660(2)
C1 B6 1.728(2)
P1 Ni4 2.1802(4)
P1 C101 1.8652(14)
P1 C111 1.8152(14)
P1 C121 1.8255(15)
C2 B3 1.791(2)
C2 B6 1.722(2)
C2 B7 1.728(2)
C2 B11 1.729(2)
C2 C1' 1.5260(19)
P2 Ni4 2.1462(4)
P2 C201 1.8391(14)
P2 C211 1.8248(15)
P2 C221 1.8248(14)
B3 H3 1.081(18)
B3 Ni4 2.0373(14)
B3 B7 1.807(2)
B3 B8 1.776(2)
Ni4 B5 2.0827(16)
Ni4 B8 2.1690(15)
Ni4 B9 2.0848(16)
B5 H5 1.072(18)
B5 B6 1.782(2)
B5 B9 1.867(2)
B5 B10 1.780(2)
B6 H6 1.040(18)
B6 B10 1.758(2)
B6 B11 1.771(2)
B7 H7 1.092(17)
B7 B8 1.761(2)
B7 B11 1.793(2)
B7 B12 1.762(2)
B8 H8 1.091(18)
B8 B9 1.790(2)
B8 B12 1.780(2)
B9 H9 1.055(18)
B9 B10 1.806(2)
B9 B12 1.788(2)
B10 H10 1.056(19)
B10 B11 1.789(2)
B10 B12 1.800(2)
B11 H11 1.088(18)
B11 B12 1.765(2)
B12 H12 1.086(19)
C101 H10A 0.9900
C101 H10B 0.9900
C101 C201 1.535(2)
C111 C112 1.404(2)
C111 C116 1.396(2)
C112 H112 0.9500
C112 C113 1.390(2)
C113 H113 0.9500
C113 C114 1.387(2)
C114 H114 0.9500
C114 C115 1.387(2)
C115 H115 0.9500
C115 C116 1.394(2)
C116 H116 0.9500
C121 C122 1.402(2)
C121 C126 1.396(2)
C122 H122 0.9500
C122 C123 1.392(2)
C123 H123 0.9500
C123 C124 1.388(3)
C124 H124 0.9500
C124 C125 1.387(3)
C125 H125 0.9500
C125 C126 1.394(2)
C126 H126 0.9500
C201 H20A 0.9900
C201 H20B 0.9900
C211 C212 1.3979(19)
C211 C216 1.3969(19)
C212 H212 0.9500
C212 C213 1.390(2)
C213 H213 0.9500
C213 C214 1.388(2)
C214 H214 0.9500
C214 C215 1.387(2)
C215 H215 0.9500
C215 C216 1.394(2)
C216 H216 0.9500
C221 C222 1.396(2)
C221 C226 1.399(2)
C222 H222 0.9500
C222 C223 1.391(2)
C223 H223 0.9500
C223 C224 1.387(2)
C224 H224 0.9500
C224 C225 1.390(2)
C225 H225 0.9500
C225 C226 1.388(2)
C226 H226 0.9500
C1' C2' 1.680(2)
C1' B3' 1.733(2)
C1' B4' 1.724(2)
C1' B5' 1.732(2)
C1' B6' 1.705(2)
C2' H2' 1.09(2)
C2' B3' 1.738(2)
C2' B6' 1.715(2)
C2' B7' 1.718(2)
C2' B11' 1.731(2)
B3' H3' 1.033(19)
B3' B4' 1.779(2)
B3' B7' 1.778(2)
B3' B8' 1.768(2)
B4' H4' 1.059(19)
B4' B5' 1.781(2)
B4' B8' 1.780(2)
B4' B9' 1.770(3)
B5' H5' 1.061(19)
B5' B6' 1.756(2)
B5' B9' 1.769(3)
B5' B10' 1.781(3)
B6' H6' 0.895(19)
B6' B10' 1.741(3)
B6' B11' 1.742(2)
B7' H7' 1.05(2)
B7' B8' 1.784(3)
B7' B11' 1.780(3)
B7' B12' 1.784(3)
B8' H8' 1.08(2)
B8' B9' 1.780(3)
B8' B12' 1.790(3)
B9' H9' 1.06(2)
B9' B10' 1.788(3)
B9' B12' 1.784(3)
B10' H10' 1.05(2)
B10' B11' 1.779(3)
B10' B12' 1.785(3)
B11' H11' 1.05(2)
B11' B12' 1.782(3)
B12' H12' 1.08(2)
Cl1S C2S 1.6387(15)
C2S H2SA 0.9900
C2S H2SB 0.9900
C2S Cl3S 1.7698(16)
Cl2S C3S 1.7698(16)
C3S H3SA 0.9900
C3S H3SB 0.9900
C3S Cl4S 1.6863(19)

loop_
_geom_torsion_atom_site_label_1
_geom_torsion_atom_site_label_2
_geom_torsion_atom_site_label_3
_geom_torsion_atom_site_label_4
_geom_torsion
C1 C2 B3 Ni4 29.66(9)
C1 C2 B3 B7 140.01(11)
C1 C2 B3 B8 102.76(11)
C1 C2 B6 B5 -34.65(10)
C1 C2 B6 B10 -96.89(11)
C1 C2 B6 B11 -138.97(11)
C1 C2 B7 B3 -37.81(10)
C1 C2 B7 B8 0.55(14)
C1 C2 B7 B11 103.29(11)
C1 C2 B7 B12 63.96(13)
C1 C2 B11 B6 38.39(10)
C1 C2 B11 B7 -104.59(11)
C1 C2 B11 B10 -2.45(14)
C1 C2 B11 B12 -65.36(13)
C1 C2 C1' C2' 105.68(13)
C1 C2 C1' B3' 176.22(11)
C1 C2 C1' B4' -110.98(13)
C1 C2 C1' B5' -36.75(17)
C1 C2 C1' B6' 35.38(17)
C1 B3 B7 C2 32.48(9)
C1 B3 B7 B8 -104.26(11)
C1 B3 B7 B11 -2.17(13)
C1 B3 B7 B12 -65.14(12)
C1 B3 B8 Ni4 -54.45(8)
C1 B3 B8 B7 93.61(11)
C1 B3 B8 B9 -8.12(13)
C1 B3 B8 B12 54.79(12)
C1 B5 B6 C2 34.78(9)
C1 B5 B6 B10 135.00(11)
C1 B5 B6 B11 96.30(11)
C1 B5 B9 Ni4 53.56(8)
C1 B5 B9 B8 1.46(13)
C1 B5 B9 B10 -99.18(11)
C1 B5 B9 B12 -61.18(13)
C1 B5 B10 B6 -39.58(10)
C1 B5 B10 B9 99.36(11)
C1 B5 B10 B11 -1.54(15)
C1 B5 B10 B12 60.88(14)
C1 B6 B10 B5 37.33(9)
C1 B6 B10 B9 -1.38(14)
C1 B6 B10 B11 -99.96(11)
C1 B6 B10 B12 -64.77(12)
C1 B6 B11 C2 -34.65(9)
C1 B6 B11 B7 -1.81(14)
C1 B6 B11 B10 97.53(11)
C1 B6 B11 B12 61.26(13)
P1 C101 C201 P2 37.38(12)
P1 C111 C112 C113 175.68(12)
P1 C111 C116 C115 -175.98(12)
P1 C121 C122 C123 -179.06(12)
P1 C121 C126 C125 179.11(13)
C2 C1 B3 Ni4 -150.66(9)
C2 C1 B3 B7 -33.66(9)
C2 C1 B3 B8 -94.69(11)
C2 C1 B5 Ni4 113.27(10)
C2 C1 B5 B6 -39.11(10)
C2 C1 B5 B9 61.90(13)
C2 C1 B5 B10 0.00(15)
C2 C1 B6 B5 138.20(11)
C2 C1 B6 B10 98.95(11)
C2 C1 B6 B11 35.82(10)
C2 B3 B7 B8 -136.74(11)
C2 B3 B7 B11 -34.66(10)
C2 B3 B7 B12 -97.62(11)
C2 B3 B8 Ni4 -111.51(9)
C2 B3 B8 B7 36.55(9)
C2 B3 B8 B9 -65.18(11)
C2 B3 B8 B12 -2.27(13)
C2 B6 B10 B5 96.02(11)
C2 B6 B10 B9 57.30(13)
C2 B6 B10 B11 -41.27(10)
C2 B6 B10 B12 -6.08(13)
C2 B6 B11 B7 32.84(10)
C2 B6 B11 B10 132.18(11)
C2 B6 B11 B12 95.91(12)
C2 B7 B8 B3 -38.90(10)
C2 B7 B8 Ni4 -8.11(14)
C2 B7 B8 B9 59.26(13)
C2 B7 B8 B12 97.38(11)
C2 B7 B11 B6 -32.92(10)
C2 B7 B11 B10 -95.39(11)
C2 B7 B11 B12 -134.66(11)
C2 B7 B12 B8 -102.18(11)
C2 B7 B12 B9 -63.99(13)
C2 B7 B12 B10 -0.21(13)
C2 B7 B12 B11 38.99(9)
C2 B11 B12 B7 -38.92(9)
C2 B11 B12 B8 -3.72(14)
C2 B11 B12 B9 60.70(13)
C2 B11 B12 B10 97.25(11)
C2 C1' C2' B3' 108.63(13)
C2 C1' C2' B6' -109.01(13)
C2 C1' C2' B7' 147.68(12)
C2 C1' C2' B11' -145.75(12)
C2 C1' B3' C2' -108.32(13)
C2 C1' B3' B4' 112.92(13)
C2 C1' B3' B7' -144.58(12)
C2 C1' B3' B8' 152.57(12)
C2 C1' B4' B3' -107.57(14)
C2 C1' B4' B5' 110.96(13)
C2 C1' B4' B8' -146.86(12)
C2 C1' B4' B9' 150.51(12)
C2 C1' B5' B4' -112.03(14)
C2 C1' B5' B6' 108.11(13)
C2 C1' B5' B9' -151.54(12)
C2 C1' B5' B10' 145.54(13)
C2 C1' B6' C2' 108.02(13)
C2 C1' B6' B5' -111.76(13)
C2 C1' B6' B10' -150.92(12)
C2 C1' B6' B11' 144.07(12)
P2 C211 C212 C213 173.44(13)
P2 C211 C216 C215 -173.77(12)
P2 C221 C222 C223 -176.48(12)
P2 C221 C226 C225 176.44(12)
B3 C1 C2 B6 143.86(11)
B3 C1 C2 B7 37.66(10)
B3 C1 C2 B11 105.51(11)
B3 C1 C2 C1' -109.39(13)
B3 C1 B5 Ni4 44.64(8)
B3 C1 B5 B6 -107.73(11)
B3 C1 B5 B9 -6.72(13)
B3 C1 B5 B10 -68.62(13)
B3 C1 B6 C2 -35.39(10)
B3 C1 B6 B5 102.81(12)
B3 C1 B6 B10 63.56(13)
B3 C1 B6 B11 0.42(15)
B3 C2 B6 C1 34.84(10)
B3 C2 B6 B5 0.20(14)
B3 C2 B6 B10 -62.04(13)
B3 C2 B6 B11 -104.13(12)
B3 C2 B7 B8 38.36(10)
B3 C2 B7 B11 141.10(10)
B3 C2 B7 B12 101.77(11)
B3 C2 B11 B6 106.06(11)
B3 C2 B11 B7 -36.93(10)
B3 C2 B11 B10 65.22(13)
B3 C2 B11 B12 2.31(13)
B3 C2 C1' C2' 33.84(16)
B3 C2 C1' B3' 104.38(13)
B3 C2 C1' B4' 177.18(11)
B3 C2 C1' B5' -108.59(14)
B3 C2 C1' B6' -36.46(16)
B3 B7 B8 Ni4 30.79(9)
B3 B7 B8 B9 98.16(11)
B3 B7 B8 B12 136.28(11)
B3 B7 B11 C2 35.49(10)
B3 B7 B11 B6 2.57(14)
B3 B7 B11 B10 -59.90(14)
B3 B7 B11 B12 -99.17(11)
B3 B7 B12 B8 -38.65(10)
B3 B7 B12 B9 -0.46(14)
B3 B7 B12 B10 63.32(13)
B3 B7 B12 B11 102.52(11)
B3 B8 B9 Ni4 -45.52(8)
B3 B8 B9 B5 4.18(13)
B3 B8 B9 B10 65.50(13)
B3 B8 B9 B12 102.20(11)
B3 B8 B12 B7 39.64(10)
B3 B8 B12 B9 -97.53(11)
B3 B8 B12 B10 -60.51(13)
B3 B8 B12 B11 3.84(14)
Ni4 C1 C2 B3 -29.92(9)
Ni4 C1 C2 B6 113.94(11)
Ni4 C1 C2 B7 7.74(14)
Ni4 C1 C2 B11 75.59(12)
Ni4 C1 C2 C1' -139.31(10)
Ni4 C1 B3 C2 150.66(9)
Ni4 C1 B3 B7 116.99(9)
Ni4 C1 B3 B8 55.97(8)
Ni4 C1 B5 B6 -152.37(9)
Ni4 C1 B5 B9 -51.37(8)
Ni4 C1 B5 B10 -113.27(10)
Ni4 C1 B6 C2 -107.86(11)
Ni4 C1 B6 B5 30.34(9)
Ni4 C1 B6 B10 -8.90(13)
Ni4 C1 B6 B11 -72.04(12)
Ni4 P1 C101 C201 -11.46(11)
Ni4 P1 C111 C112 -177.13(10)
Ni4 P1 C111 C116 -0.92(14)
Ni4 P1 C121 C122 66.19(12)
Ni4 P1 C121 C126 -111.66(12)
Ni4 P2 C201 C101 -49.63(10)
Ni4 P2 C211 C212 155.11(11)
Ni4 P2 C211 C216 -30.31(13)
Ni4 P2 C221 C222 110.59(11)
Ni4 P2 C221 C226 -66.16(12)
Ni4 B3 B7 C2 102.19(11)
Ni4 B3 B7 B8 -34.55(10)
Ni4 B3 B7 B11 67.54(13)
Ni4 B3 B7 B12 4.57(14)
Ni4 B3 B8 B7 148.07(9)
Ni4 B3 B8 B9 46.33(8)
Ni4 B3 B8 B12 109.24(9)
Ni4 B5 B6 C1 -29.87(10)
Ni4 B5 B6 C2 4.91(14)
Ni4 B5 B6 B10 105.12(12)
Ni4 B5 B6 B11 66.43(14)
Ni4 B5 B9 B8 -52.10(8)
Ni4 B5 B9 B10 -152.74(9)
Ni4 B5 B9 B12 -114.75(10)
Ni4 B5 B10 B6 -111.54(11)
Ni4 B5 B10 B9 27.40(9)
Ni4 B5 B10 B11 -73.49(13)
Ni4 B5 B10 B12 -11.08(15)
Ni4 B8 B9 B5 49.71(8)
Ni4 B8 B9 B10 111.02(10)
Ni4 B8 B9 B12 147.72(10)
Ni4 B8 B12 B7 105.58(11)
Ni4 B8 B12 B9 -31.58(9)
Ni4 B8 B12 B10 5.44(14)
Ni4 B8 B12 B11 69.79(13)
Ni4 B9 B10 B5 -27.03(9)
Ni4 B9 B10 B6 10.73(14)
Ni4 B9 B10 B11 74.45(12)
Ni4 B9 B10 B12 109.88(11)
Ni4 B9 B12 B7 -3.62(15)
Ni4 B9 B12 B8 34.30(10)
Ni4 B9 B12 B10 -104.84(12)
Ni4 B9 B12 B11 -68.38(14)
B5 C1 C2 B3 -103.89(12)
B5 C1 C2 B6 39.97(11)
B5 C1 C2 B7 -66.23(14)
B5 C1 C2 B11 1.62(15)
B5 C1 C2 C1' 146.72(12)
B5 C1 B3 C2 104.41(11)
B5 C1 B3 Ni4 -46.24(9)
B5 C1 B3 B7 70.75(12)
B5 C1 B3 B8 9.72(14)
B5 C1 B6 C2 -138.20(11)
B5 C1 B6 B10 -39.25(10)
B5 C1 B6 B11 -102.39(12)
B5 B6 B10 B9 -38.71(10)
B5 B6 B10 B11 -137.29(11)
B5 B6 B10 B12 -102.10(11)
B5 B6 B11 C2 -93.74(11)
B5 B6 B11 B7 -60.90(14)
B5 B6 B11 B10 38.43(10)
B5 B6 B11 B12 2.17(15)
B5 B9 B10 B6 37.76(10)
B5 B9 B10 B11 101.48(12)
B5 B9 B10 B12 136.91(11)
B5 B9 B12 B7 64.23(13)
B5 B9 B12 B8 102.16(11)
B5 B9 B12 B10 -36.98(10)
B5 B9 B12 B11 -0.52(14)
B5 B10 B11 C2 2.37(14)
B5 B10 B11 B6 -38.33(11)
B5 B10 B11 B7 63.32(14)
B5 B10 B11 B12 101.89(12)
B5 B10 B12 B7 -60.18(14)
B5 B10 B12 B8 3.06(15)
B5 B10 B12 B9 39.98(11)
B5 B10 B12 B11 -99.79(12)
B6 C1 C2 B3 -143.86(11)
B6 C1 C2 B7 -106.20(12)
B6 C1 C2 B11 -38.34(11)
B6 C1 C2 C1' 106.75(13)
B6 C1 B3 C2 34.76(10)
B6 C1 B3 Ni4 -115.90(10)
B6 C1 B3 B7 1.09(14)
B6 C1 B3 B8 -59.93(13)
B6 C1 B5 Ni4 152.37(9)
B6 C1 B5 B9 101.01(11)
B6 C1 B5 B10 39.11(10)
B6 C2 B3 C1 -34.74(10)
B6 C2 B3 Ni4 -5.08(14)
B6 C2 B3 B7 105.27(12)
B6 C2 B3 B8 68.02(13)
B6 C2 B7 B3 -105.65(11)
B6 C2 B7 B8 -67.29(13)
B6 C2 B7 B11 35.45(10)
B6 C2 B7 B12 -3.88(13)
B6 C2 B11 B7 -142.98(11)
B6 C2 B11 B10 -40.84(10)
B6 C2 B11 B12 -103.75(11)
B6 C2 C1' C2' 176.36(11)
B6 C2 C1' B3' -113.09(13)
B6 C2 C1' B4' -40.29(16)
B6 C2 C1' B5' 33.93(17)
B6 C2 C1' B6' 106.07(13)
B6 B5 B9 Ni4 116.57(10)
B6 B5 B9 B8 64.47(13)
B6 B5 B9 B10 -36.17(10)
B6 B5 B9 B12 1.82(14)
B6 B5 B10 B9 138.94(11)
B6 B5 B10 B11 38.05(10)
B6 B5 B10 B12 100.46(12)
B6 B10 B11 C2 40.70(10)
B6 B10 B11 B7 101.65(11)
B6 B10 B11 B12 140.22(11)
B6 B10 B12 B7 4.01(14)
B6 B10 B12 B8 67.25(13)
B6 B10 B12 B9 104.17(12)
B6 B10 B12 B11 -35.60(10)
B6 B11 B12 B7 -100.60(11)
B6 B11 B12 B8 -65.41(14)
B6 B11 B12 B9 -0.99(15)
B6 B11 B12 B10 35.56(10)
B7 C2 B3 C1 -140.01(11)
B7 C2 B3 Ni4 -110.35(11)
B7 C2 B3 B8 -37.25(10)
B7 C2 B6 C1 103.23(11)
B7 C2 B6 B5 68.59(13)
B7 C2 B6 B10 6.35(14)
B7 C2 B6 B11 -35.74(10)
B7 C2 B11 B6 142.98(11)
B7 C2 B11 B10 102.14(11)
B7 C2 B11 B12 39.23(10)
B7 C2 C1' C2' -38.50(16)
B7 C2 C1' B3' 32.04(17)
B7 C2 C1' B4' 104.84(14)
B7 C2 C1' B5' 179.07(12)
B7 C2 C1' B6' -108.80(13)
B7 B3 B8 Ni4 -148.07(9)
B7 B3 B8 B9 -101.74(11)
B7 B3 B8 B12 -38.82(10)
B7 B8 B9 Ni4 -109.79(10)
B7 B8 B9 B5 -60.08(13)
B7 B8 B9 B10 1.24(14)
B7 B8 B9 B12 37.93(10)
B7 B8 B12 B9 -137.16(11)
B7 B8 B12 B10 -100.15(12)
B7 B8 B12 B11 -35.79(10)
B7 B11 B12 B8 35.19(10)
B7 B11 B12 B9 99.62(12)
B7 B11 B12 B10 136.17(11)
B8 B3 B7 C2 136.74(11)
B8 B3 B7 B11 102.09(12)
B8 B3 B7 B12 39.12(10)
B8 B7 B11 C2 99.17(11)
B8 B7 B11 B6 66.24(14)
B8 B7 B11 B10 3.78(14)
B8 B7 B11 B12 -35.49(10)
B8 B7 B12 B9 38.19(10)
B8 B7 B12 B10 101.97(11)
B8 B7 B12 B11 141.17(11)
B8 B9 B10 B5 -100.40(11)
B8 B9 B10 B6 -62.65(14)
B8 B9 B10 B11 1.07(14)
B8 B9 B10 B12 36.50(10)
B8 B9 B12 B7 -37.93(10)
B8 B9 B12 B10 -139.14(12)
B8 B9 B12 B11 -102.68(12)
B9 B5 B6 C1 -98.75(11)
B9 B5 B6 C2 -63.97(12)
B9 B5 B6 B10 36.25(10)
B9 B5 B6 B11 -2.45(14)
B9 B5 B10 B6 -138.94(11)
B9 B5 B10 B11 -100.90(12)
B9 B5 B10 B12 -38.48(10)
B9 B8 B12 B7 137.16(11)
B9 B8 B12 B10 37.01(11)
B9 B8 B12 B11 101.37(12)
B9 B10 B11 C2 -63.86(13)
B9 B10 B11 B6 -104.56(12)
B9 B10 B11 B7 -2.92(14)
B9 B10 B11 B12 35.66(10)
B9 B10 B12 B7 -100.16(12)
B9 B10 B12 B8 -36.92(10)
B9 B10 B12 B11 -139.77(11)
B10 B5 B6 C1 -135.00(11)
B10 B5 B6 C2 -100.22(11)
B10 B5 B6 B11 -38.70(11)
B10 B5 B9 Ni4 152.74(9)
B10 B5 B9 B8 100.64(11)
B10 B5 B9 B12 38.00(10)
B10 B6 B11 C2 -132.18(11)
B10 B6 B11 B7 -99.33(12)
B10 B6 B11 B12 -36.26(11)
B10 B9 B12 B7 101.22(12)
B10 B9 B12 B8 139.14(12)
B10 B9 B12 B11 36.46(11)
B10 B11 B12 B7 -136.17(11)
B10 B11 B12 B8 -100.97(12)
B10 B11 B12 B9 -36.55(11)
B11 C2 B3 C1 -102.79(11)
B11 C2 B3 Ni4 -73.14(12)
B11 C2 B3 B7 37.21(10)
B11 C2 B3 B8 -0.04(13)
B11 C2 B6 C1 138.97(11)
B11 C2 B6 B5 104.33(12)
B11 C2 B6 B10 42.08(10)
B11 C2 B7 B3 -141.10(10)
B11 C2 B7 B8 -102.75(12)
B11 C2 B7 B12 -39.34(10)
B11 C2 C1' C2' -112.41(13)
B11 C2 C1' B3' -41.87(17)
B11 C2 C1' B4' 30.93(17)
B11 C2 C1' B5' 105.16(14)
B11 C2 C1' B6' 177.29(11)
B11 B6 B10 B5 137.29(11)
B11 B6 B10 B9 98.58(12)
B11 B6 B10 B12 35.19(10)
B11 B7 B8 B3 -101.26(11)
B11 B7 B8 Ni4 -70.48(12)
B11 B7 B8 B9 -3.10(14)
B11 B7 B8 B12 35.02(10)
B11 B7 B12 B8 -141.17(11)
B11 B7 B12 B9 -102.98(12)
B11 B7 B12 B10 -39.20(10)
B11 B10 B12 B7 39.61(10)
B11 B10 B12 B8 102.86(12)
B11 B10 B12 B9 139.77(11)
B12 B7 B8 B3 -136.28(11)
B12 B7 B8 Ni4 -105.49(11)
B12 B7 B8 B9 -38.12(10)
B12 B7 B11 C2 134.66(11)
B12 B7 B11 B6 101.74(12)
B12 B7 B11 B10 39.27(10)
B12 B8 B9 Ni4 -147.72(10)
B12 B8 B9 B5 -98.01(11)
B12 B8 B9 B10 -36.70(10)
B12 B9 B10 B5 -136.91(11)
B12 B9 B10 B6 -99.15(12)
B12 B9 B10 B11 -35.43(10)
B12 B10 B11 C2 -99.52(11)
B12 B10 B11 B6 -140.22(11)
B12 B10 B11 B7 -38.57(10)
C101 P1 C111 C112 -56.03(13)
C101 P1 C111 C116 120.18(12)
C101 P1 C121 C122 -53.49(13)
C101 P1 C121 C126 128.65(13)
C111 P1 C101 C201 -138.89(11)
C111 P1 C121 C122 -161.87(11)
C111 P1 C121 C126 20.28(14)
C111 C112 C113 C114 0.5(2)
C112 C111 C116 C115 0.3(2)
C112 C113 C114 C115 -0.1(2)
C113 C114 C115 C116 -0.2(2)
C114 C115 C116 C111 0.1(2)
C116 C111 C112 C113 -0.6(2)
C121 P1 C101 C201 111.85(11)
C121 P1 C111 C112 53.36(13)
C121 P1 C111 C116 -130.43(12)
C121 C122 C123 C124 0.5(2)
C122 C121 C126 C125 1.3(2)
C122 C123 C124 C125 0.0(3)
C123 C124 C125 C126 0.1(3)
C124 C125 C126 C121 -0.8(3)
C126 C121 C122 C123 -1.1(2)
C201 P2 C211 C212 39.47(14)
C201 P2 C211 C216 -145.95(12)
C201 P2 C221 C222 -127.80(12)
C201 P2 C221 C226 55.46(13)
C211 P2 C201 C101 70.78(11)
C211 P2 C221 C222 -17.67(13)
C211 P2 C221 C226 165.59(11)
C211 C212 C213 C214 0.4(3)
C212 C211 C216 C215 0.9(2)
C212 C213 C214 C215 0.6(3)
C213 C214 C215 C216 -0.9(2)
C214 C215 C216 C211 0.1(2)
C216 C211 C212 C213 -1.2(2)
C221 P2 C201 C101 179.10(10)
C221 P2 C211 C212 -71.32(14)
C221 P2 C211 C216 103.26(12)
C221 C222 C223 C224 0.2(2)
C222 C221 C226 C225 -0.4(2)
C222 C223 C224 C225 -0.7(3)
C223 C224 C225 C226 0.6(2)
C224 C225 C226 C221 -0.1(2)
C226 C221 C222 C223 0.3(2)
C1' C2 B3 C1 108.64(12)
C1' C2 B3 Ni4 138.30(10)
C1' C2 B3 B7 -111.35(12)
C1' C2 B3 B8 -148.60(11)
C1' C2 B6 C1 -109.35(12)
C1' C2 B6 B5 -143.99(11)
C1' C2 B6 B10 153.76(11)
C1' C2 B6 B11 111.68(12)
C1' C2 B7 B3 108.36(13)
C1' C2 B7 B8 146.72(12)
C1' C2 B7 B11 -110.53(13)
C1' C2 B7 B12 -149.87(11)
C1' C2 B11 B6 -105.91(13)
C1' C2 B11 B7 111.11(13)
C1' C2 B11 B10 -146.75(12)
C1' C2 B11 B12 150.34(11)
C1' C2' B3' B4' 35.83(10)
C1' C2' B3' B7' 137.90(12)
C1' C2' B3' B8' 98.67(12)
C1' C2' B6' B5' -35.68(11)
C1' C2' B6' B10' -100.56(13)
C1' C2' B6' B11' -139.77(12)
C1' C2' B7' B3' -38.59(11)
C1' C2' B7' B8' 0.24(16)
C1' C2' B7' B11' 102.22(13)
C1' C2' B7' B12' 63.16(15)
C1' C2' B11' B6' 36.56(11)
C1' C2' B11' B7' -102.93(13)
C1' C2' B11' B10' -1.07(16)
C1' C2' B11' B12' -63.90(14)
C1' B3' B4' B5' 34.33(11)
C1' B3' B4' B8' 134.90(13)
C1' B3' B4' B9' 97.56(13)
C1' B3' B7' C2' 36.01(11)
C1' B3' B7' B8' -99.56(12)
C1' B3' B7' B11' 1.08(15)
C1' B3' B7' B12' -62.41(14)
C1' B3' B8' B4' -38.95(11)
C1' B3' B8' B7' 98.66(12)
C1' B3' B8' B9' -1.82(16)
C1' B3' B8' B12' 61.60(15)
C1' B4' B5' B6' 35.03(10)
C1' B4' B5' B9' 134.69(13)
C1' B4' B5' B10' 97.15(13)
C1' B4' B8' B3' 39.15(11)
C1' B4' B8' B7' 1.26(16)
C1' B4' B8' B9' -99.12(13)
C1' B4' B8' B12' -62.01(15)
C1' B4' B9' B5' -39.28(11)
C1' B4' B9' B8' 99.15(12)
C1' B4' B9' B10' -1.88(16)
C1' B4' B9' B12' 61.71(15)
C1' B5' B6' C2' 35.18(10)
C1' B5' B6' B10' 136.83(12)
C1' B5' B6' B11' 99.28(13)
C1' B5' B9' B4' 39.01(11)
C1' B5' B9' B8' 1.60(17)
C1' B5' B9' B10' -99.34(13)
C1' B5' B9' B12' -62.36(16)
C1' B5' B10' B6' -37.23(11)
C1' B5' B10' B9' 98.85(13)
C1' B5' B10' B11' -1.34(16)
C1' B5' B10' B12' 62.03(15)
C1' B6' B10' B5' 38.61(11)
C1' B6' B10' B9' 0.14(16)
C1' B6' B10' B11' -100.95(12)
C1' B6' B10' B12' -62.60(15)
C1' B6' B11' C2' -35.52(11)
C1' B6' B11' B7' -0.14(16)
C1' B6' B11' B10' 101.45(13)
C1' B6' B11' B12' 62.98(15)
C2' C1' B3' B4' -138.77(12)
C2' C1' B3' B7' -36.27(11)
C2' C1' B3' B8' -99.11(13)
C2' C1' B4' B3' 38.15(11)
C2' C1' B4' B5' -103.32(12)
C2' C1' B4' B8' -1.14(15)
C2' C1' B4' B9' -63.77(14)
C2' C1' B5' B4' 103.13(12)
C2' C1' B5' B6' -36.74(11)
C2' C1' B5' B9' 63.61(14)
C2' C1' B5' B10' 0.70(15)
C2' C1' B6' B5' 140.22(12)
C2' C1' B6' B10' 101.06(13)
C2' C1' B6' B11' 36.05(11)
C2' B3' B4' C1' -35.44(10)
C2' B3' B4' B5' -1.12(15)
C2' B3' B4' B8' 99.46(13)
C2' B3' B4' B9' 62.12(14)
C2' B3' B7' B8' -135.57(13)
C2' B3' B7' B11' -34.93(12)
C2' B3' B7' B12' -98.42(13)
C2' B3' B8' B4' -99.30(12)
C2' B3' B8' B7' 38.31(11)
C2' B3' B8' B9' -62.16(15)
C2' B3' B8' B12' 1.26(16)
C2' B6' B10' B5' 100.97(13)
C2' B6' B10' B9' 62.50(15)
C2' B6' B10' B11' -38.59(12)
C2' B6' B10' B12' -0.25(16)
C2' B6' B11' B7' 35.39(11)
C2' B6' B11' B10' 136.97(13)
C2' B6' B11' B12' 98.51(14)
C2' B7' B8' B3' -38.88(11)
C2' B7' B8' B4' -0.94(17)
C2' B7' B8' B9' 62.04(16)
C2' B7' B8' B12' 99.69(13)
C2' B7' B11' B6' -35.65(12)
C2' B7' B11' B10' -98.12(13)
C2' B7' B11' B12' -135.62(13)
C2' B7' B12' B8' -99.41(13)
C2' B7' B12' B9' -61.92(16)
C2' B7' B12' B10' 1.51(17)
C2' B7' B12' B11' 38.73(12)
C2' B11' B12' B7' -38.30(11)
C2' B11' B12' B8' -0.98(17)
C2' B11' B12' B9' 62.03(16)
C2' B11' B12' B10' 99.93(13)
B3' C1' C2' B6' 142.36(12)
B3' C1' C2' B7' 39.05(12)
B3' C1' C2' B11' 105.62(13)
B3' C1' B4' B5' -141.47(12)
B3' C1' B4' B8' -39.29(11)
B3' C1' B4' B9' -101.92(13)
B3' C1' B5' B4' 36.63(11)
B3' C1' B5' B6' -103.24(12)
B3' C1' B5' B9' -2.89(16)
B3' C1' B5' B10' -65.80(15)
B3' C1' B6' C2' -35.19(11)
B3' C1' B6' B5' 105.03(12)
B3' C1' B6' B10' 65.87(15)
B3' C1' B6' B11' 0.86(16)
B3' C2' B6' C1' 34.89(11)
B3' C2' B6' B5' -0.79(16)
B3' C2' B6' B10' -65.67(15)
B3' C2' B6' B11' -104.88(13)
B3' C2' B7' B8' 38.84(12)
B3' C2' B7' B11' 140.81(13)
B3' C2' B7' B12' 101.75(13)
B3' C2' B11' B6' 102.33(13)
B3' C2' B11' B7' -37.17(12)
B3' C2' B11' B10' 64.69(15)
B3' C2' B11' B12' 1.87(16)
B3' B4' B5' C1' -34.36(11)
B3' B4' B5' B6' 0.67(15)
B3' B4' B5' B9' 100.33(13)
B3' B4' B5' B10' 62.80(15)
B3' B4' B8' B7' -37.89(12)
B3' B4' B8' B9' -138.27(13)
B3' B4' B8' B12' -101.16(14)
B3' B4' B9' B5' -101.35(12)
B3' B4' B9' B8' 37.07(11)
B3' B4' B9' B10' -63.95(16)
B3' B4' B9' B12' -0.36(17)
B3' B7' B8' B4' 37.93(11)
B3' B7' B8' B9' 100.91(13)
B3' B7' B8' B12' 138.57(13)
B3' B7' B11' C2' 35.05(12)
B3' B7' B11' B6' -0.60(16)
B3' B7' B11' B10' -63.07(15)
B3' B7' B11' B12' -100.57(14)
B3' B7' B12' B8' -36.83(11)
B3' B7' B12' B9' 0.66(17)
B3' B7' B12' B10' 64.08(15)
B3' B7' B12' B11' 101.31(12)
B3' B8' B9' B4' -37.37(12)
B3' B8' B9' B5' 0.14(18)
B3' B8' B9' B10' 63.85(16)
B3' B8' B9' B12' 101.07(14)
B3' B8' B12' B7' 37.14(12)
B3' B8' B12' B9' -100.61(13)
B3' B8' B12' B10' -63.39(16)
B3' B8' B12' B11' -0.17(17)
B4' C1' C2' B3' -38.47(11)
B4' C1' C2' B6' 103.89(12)
B4' C1' C2' B7' 0.58(16)
B4' C1' C2' B11' 67.15(14)
B4' C1' B3' C2' 138.77(12)
B4' C1' B3' B7' 102.50(13)
B4' C1' B3' B8' 39.65(11)
B4' C1' B5' B6' -139.87(12)
B4' C1' B5' B9' -39.51(11)
B4' C1' B5' B10' -102.43(13)
B4' C1' B6' C2' -102.45(12)
B4' C1' B6' B5' 37.77(11)
B4' C1' B6' B10' -1.39(15)
B4' C1' B6' B11' -66.40(14)
B4' B3' B7' C2' 97.53(12)
B4' B3' B7' B8' -38.03(11)
B4' B3' B7' B11' 62.61(15)
B4' B3' B7' B12' -0.88(15)
B4' B3' B8' B7' 137.61(13)
B4' B3' B8' B9' 37.13(12)
B4' B3' B8' B12' 100.56(14)
B4' B5' B6' C1' -35.13(10)
B4' B5' B6' C2' 0.05(15)
B4' B5' B6' B10' 101.70(13)
B4' B5' B6' B11' 64.15(15)
B4' B5' B9' B8' -37.41(12)
B4' B5' B9' B10' -138.35(13)
B4' B5' B9' B12' -101.37(14)
B4' B5' B10' B6' -98.84(13)
B4' B5' B10' B9' 37.25(12)
B4' B5' B10' B11' -62.94(16)
B4' B5' B10' B12' 0.42(16)
B4' B8' B9' B5' 37.51(12)
B4' B8' B9' B10' 101.22(14)
B4' B8' B9' B12' 138.44(13)
B4' B8' B12' B7' 100.78(13)
B4' B8' B12' B9' -36.97(12)
B4' B8' B12' B10' 0.25(17)
B4' B8' B12' B11' 63.47(16)
B4' B9' B10' B5' -37.54(12)
B4' B9' B10' B6' 1.10(17)
B4' B9' B10' B11' 63.36(16)
B4' B9' B10' B12' 101.18(14)
B4' B9' B12' B7' -0.18(18)
B4' B9' B12' B8' 37.38(12)
B4' B9' B12' B10' -101.08(14)
B4' B9' B12' B11' -63.31(17)
B5' C1' C2' B3' -105.38(12)
B5' C1' C2' B6' 36.98(11)
B5' C1' C2' B7' -66.33(14)
B5' C1' C2' B11' 0.23(15)
B5' C1' B3' C2' 102.10(13)
B5' C1' B3' B4' -36.67(12)
B5' C1' B3' B7' 65.83(14)
B5' C1' B3' B8' 2.99(16)
B5' C1' B4' B3' 141.47(12)
B5' C1' B4' B8' 102.18(13)
B5' C1' B4' B9' 39.55(12)
B5' C1' B6' C2' -140.22(12)
B5' C1' B6' B10' -39.16(11)
B5' C1' B6' B11' -104.17(13)
B5' B4' B8' B3' 101.18(13)
B5' B4' B8' B7' 63.29(16)
B5' B4' B8' B9' -37.09(12)
B5' B4' B8' B12' 0.01(16)
B5' B4' B9' B8' 138.42(13)
B5' B4' B9' B10' 37.39(12)
B5' B4' B9' B12' 100.99(14)
B5' B6' B10' B9' -38.47(12)
B5' B6' B10' B11' -139.57(13)
B5' B6' B10' B12' -101.22(14)
B5' B6' B11' C2' -99.51(13)
B5' B6' B11' B7' -64.12(15)
B5' B6' B11' B10' 37.46(12)
B5' B6' B11' B12' -1.00(17)
B5' B9' B10' B6' 38.64(12)
B5' B9' B10' B11' 100.91(13)
B5' B9' B10' B12' 138.72(13)
B5' B9' B12' B7' 63.86(17)
B5' B9' B12' B8' 101.42(14)
B5' B9' B12' B10' -37.03(12)
B5' B9' B12' B11' 0.74(18)
B5' B10' B11' C2' 1.48(17)
B5' B10' B11' B6' -36.11(12)
B5' B10' B11' B7' 63.05(16)
B5' B10' B11' B12' 100.53(14)
B5' B10' B12' B7' -63.68(16)
B5' B10' B12' B8' -0.42(17)
B5' B10' B12' B9' 36.62(12)
B5' B10' B12' B11' -100.92(14)
B6' C1' C2' B3' -142.36(12)
B6' C1' C2' B7' -103.31(13)
B6' C1' C2' B11' -36.74(11)
B6' C1' B3' C2' 35.06(11)
B6' C1' B3' B4' -103.71(12)
B6' C1' B3' B7' -1.21(15)
B6' C1' B3' B8' -64.05(14)
B6' C1' B4' B3' 103.95(12)
B6' C1' B4' B5' -37.52(11)
B6' C1' B4' B8' 64.66(14)
B6' C1' B4' B9' 2.03(15)
B6' C1' B5' B4' 139.87(12)
B6' C1' B5' B9' 100.35(13)
B6' C1' B5' B10' 37.44(11)
B6' C2' B3' C1' -34.65(11)
B6' C2' B3' B4' 1.18(15)
B6' C2' B3' B7' 103.25(13)
B6' C2' B3' B8' 64.01(14)
B6' C2' B7' B3' -103.46(13)
B6' C2' B7' B8' -64.62(15)
B6' C2' B7' B11' 37.36(12)
B6' C2' B7' B12' -1.71(16)
B6' C2' B11' B7' -139.50(13)
B6' C2' B11' B10' -37.63(12)
B6' C2' B11' B12' -100.46(13)
B6' B5' B9' B4' 100.05(12)
B6' B5' B9' B8' 62.64(16)
B6' B5' B9' B10' -38.30(12)
B6' B5' B9' B12' -1.32(17)
B6' B5' B10' B9' 136.09(13)
B6' B5' B10' B11' 35.90(11)
B6' B5' B10' B12' 99.27(14)
B6' B10' B11' C2' 37.59(11)
B6' B10' B11' B7' 99.16(13)
B6' B10' B11' B12' 136.64(13)
B6' B10' B12' B7' -0.78(17)
B6' B10' B12' B8' 62.48(16)
B6' B10' B12' B9' 99.51(14)
B6' B10' B12' B11' -38.03(12)
B6' B11' B12' B7' -100.18(13)
B6' B11' B12' B8' -62.86(16)
B6' B11' B12' B9' 0.15(17)
B6' B11' B12' B10' 38.05(12)
B7' C2' B3' C1' -137.90(12)
B7' C2' B3' B4' -102.06(13)
B7' C2' B3' B8' -39.23(12)
B7' C2' B6' C1' 101.81(13)
B7' C2' B6' B5' 66.14(15)
B7' C2' B6' B10' 1.25(16)
B7' C2' B6' B11' -37.95(12)
B7' C2' B11' B6' 139.50(13)
B7' C2' B11' B10' 101.87(14)
B7' C2' B11' B12' 39.04(12)
B7' B3' B4' C1' -96.79(12)
B7' B3' B4' B5' -62.46(14)
B7' B3' B4' B8' 38.11(11)
B7' B3' B4' B9' 0.77(15)
B7' B3' B8' B4' -137.61(13)
B7' B3' B8' B9' -100.48(14)
B7' B3' B8' B12' -37.06(12)
B7' B8' B9' B4' -100.82(13)
B7' B8' B9' B5' -63.31(16)
B7' B8' B9' B10' 0.40(17)
B7' B8' B9' B12' 37.62(12)
B7' B8' B12' B9' -137.75(13)
B7' B8' B12' B10' -100.53(14)
B7' B8' B12' B11' -37.32(12)
B7' B11' B12' B8' 37.31(12)
B7' B11' B12' B9' 100.32(14)
B7' B11' B12' B10' 138.22(13)
B8' B3' B4' C1' -134.90(13)
B8' B3' B4' B5' -100.57(13)
B8' B3' B4' B9' -37.34(12)
B8' B3' B7' C2' 135.57(13)
B8' B3' B7' B11' 100.64(14)
B8' B3' B7' B12' 37.15(12)
B8' B4' B5' C1' -97.42(12)
B8' B4' B5' B6' -62.40(15)
B8' B4' B5' B9' 37.27(12)
B8' B4' B5' B10' -0.27(16)
B8' B4' B9' B5' -138.42(13)
B8' B4' B9' B10' -101.03(14)
B8' B4' B9' B12' -37.43(13)
B8' B7' B11' C2' 98.06(13)
B8' B7' B11' B6' 62.41(15)
B8' B7' B11' B10' -0.06(16)
B8' B7' B11' B12' -37.56(12)
B8' B7' B12' B9' 37.49(12)
B8' B7' B12' B10' 100.91(14)
B8' B7' B12' B11' 138.14(13)
B8' B9' B10' B5' -101.34(13)
B8' B9' B10' B6' -62.70(16)
B8' B9' B10' B11' -0.44(17)
B8' B9' B10' B12' 37.38(13)
B8' B9' B12' B7' -37.56(12)
B8' B9' B12' B10' -138.45(13)
B8' B9' B12' B11' -100.69(14)
B9' B4' B5' C1' -134.69(13)
B9' B4' B5' B6' -99.67(13)
B9' B4' B5' B10' -37.54(12)
B9' B4' B8' B3' 138.27(13)
B9' B4' B8' B7' 100.38(14)
B9' B4' B8' B12' 37.11(12)
B9' B5' B6' C1' -97.82(12)
B9' B5' B6' C2' -62.64(15)
B9' B5' B6' B10' 39.00(12)
B9' B5' B6' B11' 1.45(16)
B9' B5' B10' B6' -136.09(13)
B9' B5' B10' B11' -100.19(14)
B9' B5' B10' B12' -36.82(12)
B9' B8' B12' B7' 137.75(13)
B9' B8' B12' B10' 37.22(13)
B9' B8' B12' B11' 100.43(14)
B9' B10' B11' C2' -61.26(15)
B9' B10' B11' B6' -98.86(14)
B9' B10' B11' B7' 0.31(17)
B9' B10' B11' B12' 37.78(12)
B9' B10' B12' B7' -100.29(14)
B9' B10' B12' B8' -37.03(12)
B9' B10' B12' B11' -137.54(13)
B10' B5' B6' C1' -136.83(12)
B10' B5' B6' C2' -101.65(13)
B10' B5' B6' B11' -37.55(12)
B10' B5' B9' B4' 138.35(13)
B10' B5' B9' B8' 100.94(14)
B10' B5' B9' B12' 36.98(13)
B10' B6' B11' C2' -136.97(13)
B10' B6' B11' B7' -101.58(14)
B10' B6' B11' B12' -38.46(12)
B10' B9' B12' B7' 100.89(14)
B10' B9' B12' B8' 138.45(13)
B10' B9' B12' B11' 37.77(13)
B10' B11' B12' B7' -138.22(13)
B10' B11' B12' B8' -100.91(14)
B10' B11' B12' B9' -37.90(13)
B11' C2' B3' C1' -100.65(13)
B11' C2' B3' B4' -64.81(14)
B11' C2' B3' B7' 37.25(12)
B11' C2' B3' B8' -1.98(16)
B11' C2' B6' C1' 139.77(12)
B11' C2' B6' B5' 104.09(13)
B11' C2' B6' B10' 39.20(12)
B11' C2' B7' B3' -140.81(13)
B11' C2' B7' B8' -101.97(14)
B11' C2' B7' B12' -39.06(12)
B11' B6' B10' B5' 139.57(13)
B11' B6' B10' B9' 101.09(14)
B11' B6' B10' B12' 38.35(12)
B11' B7' B8' B3' -101.12(12)
B11' B7' B8' B4' -63.18(16)
B11' B7' B8' B9' -0.21(16)
B11' B7' B8' B12' 37.45(12)
B11' B7' B12' B8' -138.14(13)
B11' B7' B12' B9' -100.65(14)
B11' B7' B12' B10' -37.22(12)
B11' B10' B12' B7' 37.25(12)
B11' B10' B12' B8' 100.51(14)
B11' B10' B12' B9' 137.54(13)
B12' B7' B8' B3' -138.57(13)
B12' B7' B8' B4' -100.63(14)
B12' B7' B8' B9' -37.65(12)
B12' B7' B11' C2' 135.62(13)
B12' B7' B11' B6' 99.96(14)
B12' B7' B11' B10' 37.49(12)
B12' B8' B9' B4' -138.44(13)
B12' B8' B9' B5' -100.93(14)
B12' B8' B9' B10' -37.22(12)
B12' B9' B10' B5' -138.72(13)
B12' B9' B10' B6' -100.08(14)
B12' B9' B10' B11' -37.82(12)
B12' B10' B11' C2' -99.05(13)
B12' B10' B11' B6' -136.64(13)
B12' B10' B11' B7' -37.48(12)
